data_7234695
loop_
_publ_author_name
'Liu, Jinjian'
'Li, Jing'
'Lu, Wenbo'

_publ_section_title
;
 Photochromic properties of three 2D MOFs based on
 1-carboxyethyl-4,4&#x2032;-bipyridinine
;
_journal_issue 57
_journal_name_full 'RSC Advances'
_journal_page_first 33155
_journal_paper_doi 10.1039/C9RA06703E
_journal_volume 9
_journal_year 2019
_chemical_formula_moiety 'C40 H32 Cd2 N4 O14, 2(H2 O)'
_chemical_formula_sum 'C40 H36 Cd2 N4 O16'
_chemical_formula_weight 1053.53
_space_group_crystal_system triclinic
_space_group_IT_number 2
_space_group_name_Hall '-P 1'
_space_group_name_H-M_alt 'P -1'
_symmetry_space_group_name_Hall '-P 1'
_symmetry_space_group_name_H-M 'P -1'
_atom_sites_solution_hydrogens mixed
_atom_sites_solution_primary iterative
_audit_creation_date 2019-03-12
_audit_creation_method
;
Olex2 1.2
(compiled 2018.05.29 svn.r3508 for OlexSys, GUI svn.r5506)
;
_audit_update_record
;
2019-03-12 deposited with the CCDC.    2019-10-16 downloaded from the CCDC.
;
_cell_angle_alpha 96.8800(10)
_cell_angle_beta 92.3220(10)
_cell_angle_gamma 114.9100(10)
_cell_formula_units_Z 1
_cell_length_a 9.6740(6)
_cell_length_b 10.0787(6)
_cell_length_c 11.7148(7)
_cell_measurement_reflns_used 9939
_cell_measurement_temperature 273(2)
_cell_measurement_theta_max 28.31
_cell_measurement_theta_min 2.45
_cell_volume 1023.23(11)
_computing_molecular_graphics 'Olex2 (Dolomanov et al., 2009)'
_computing_publication_material 'Olex2 (Dolomanov et al., 2009)'
_computing_structure_refinement 'olex2.refine (Bourhis et al., 2015)'
_computing_structure_solution 'olex2.solve (Bourhis et al., 2015)'
_diffrn_ambient_temperature 273.15
_diffrn_measured_fraction_theta_full 0.988
_diffrn_measured_fraction_theta_max 0.989
_diffrn_measurement_device_type 'CCD area detector'
_diffrn_measurement_method 'phi and omega scans'
_diffrn_radiation_type MoK\a
_diffrn_radiation_wavelength 0.71073
_diffrn_reflns_av_R_equivalents 0.0391
_diffrn_reflns_av_unetI/netI 0.0382
_diffrn_reflns_Laue_measured_fraction_full 0.988
_diffrn_reflns_Laue_measured_fraction_max 0.989
_diffrn_reflns_limit_h_max 11
_diffrn_reflns_limit_h_min -11
_diffrn_reflns_limit_k_max 12
_diffrn_reflns_limit_k_min -12
_diffrn_reflns_limit_l_max 12
_diffrn_reflns_limit_l_min -14
_diffrn_reflns_number 12257
_diffrn_reflns_point_group_measured_fraction_full 0.988
_diffrn_reflns_point_group_measured_fraction_max 0.989
_diffrn_reflns_theta_full 25.242
_diffrn_reflns_theta_max 25.999
_diffrn_reflns_theta_min 2.254
_exptl_absorpt_coefficient_mu 1.118
_exptl_absorpt_correction_T_max 0.7306
_exptl_absorpt_correction_T_min 0.7027
_exptl_absorpt_correction_type multi-scan
_exptl_absorpt_process_details sadabs
_exptl_crystal_colour blue
_exptl_crystal_colour_primary blue
_exptl_crystal_density_diffrn 1.710
_exptl_crystal_description block
_exptl_crystal_F_000 528
_exptl_crystal_size_max 0.34
_exptl_crystal_size_mid 0.33
_exptl_crystal_size_min 0.3
_refine_diff_density_max 1.707
_refine_diff_density_min -1.155
_refine_diff_density_rms 0.244
_refine_ls_extinction_coef 0.133(6)
_refine_ls_extinction_expression Fc^*^=kFc[1+0.001xFc^2^\l^3^/sin(2\q)]^-1/4^
_refine_ls_extinction_method 'SHELXL-2018/3 (Sheldrick 2018)'
_refine_ls_goodness_of_fit_ref 1.177
_refine_ls_hydrogen_treatment constr
_refine_ls_matrix_type full
_refine_ls_number_parameters 285
_refine_ls_number_reflns 3977
_refine_ls_number_restraints 7
_refine_ls_restrained_S_all 1.182
_refine_ls_R_factor_all 0.0374
_refine_ls_R_factor_gt 0.0336
_refine_ls_shift/su_max 0.001
_refine_ls_shift/su_mean 0.000
_refine_ls_structure_factor_coef Fsqd
_refine_ls_weighting_details 'w=1/[\s^2^(Fo^2^)+(0.0701P)^2^+0.5020P] where P=(Fo^2^+2Fc^2^)/3'
_refine_ls_weighting_scheme calc
_refine_ls_wR_factor_gt 0.0927
_refine_ls_wR_factor_ref 0.1089
_reflns_Friedel_coverage 0.000
_reflns_number_gt 3847
_reflns_number_total 3977
_reflns_threshold_expression 'I > 2\s(I)'
_cod_data_source_file c9ra06703e2.cif
_cod_data_source_block 1
_cod_database_code 7234695
_shelx_shelxl_version_number 2018/3
_shelx_space_group_comment
;
The symmetry employed for this shelxl refinement is uniquely defined
by the following loop, which should always be used as a source of
symmetry information in preference to the above space-group names.
They are only intended as comments.
;
_shelx_estimated_absorpt_t_max 0.730
_shelx_estimated_absorpt_t_min 0.702
_olex2_refinement_description
;
1. Fixed Uiso
 At 1.2 times of:
  All C(H) groups, All C(H,H) groups, All O(H,H) groups
2. Rigid bond restraints
 Cd1, O5
 with sigma for 1-2 distances of 0.002 and sigma for 1-3 distances of 0.001
3. Uiso/Uaniso restraints and constraints
Uanis(O9) \\sim Ueq: with sigma of 0.01 and sigma for terminal atoms of 0.02
Uanis(O8) = Uanis(O9)
4. Others
 Fixed Sof: O8(0.59) H8C(0.59) H8D(0.59) O9(0.41) H9C(0.41) H9D(0.41)
5.a Riding coordinates:
 O7(H7C,H7D), O8(H8C,H8D), O9(H9C,H9D)
5.b Secondary CH2 refined with riding coordinates:
 C2(H2A,H2B)
5.c Aromatic/amide H refined with riding coordinates:
 C3(H3), C4(H4), C6(H6), C7(H7), C8(H8), C9(H9), C11(H11), C12(H12), C15(H15),
 C16(H16), C19(H19), C20(H20)
;
_olex2_submission_special_instructions 'No special instructions were received'

loop_
_space_group_symop_operation_xyz
'x, y, z'
'-x, -y, -z'

loop_
_atom_site_label
_atom_site_type_symbol
_atom_site_fract_x
_atom_site_fract_y
_atom_site_fract_z
_atom_site_U_iso_or_equiv
_atom_site_adp_type
_atom_site_occupancy
_atom_site_site_symmetry_order
_atom_site_calc_flag
_atom_site_refinement_flags_posn
_atom_site_refinement_flags_adp
_atom_site_refinement_flags_occupancy
Cd1 Cd 0.84742(2) 0.44820(2) 0.87155(2) 0.02558(15) Uani 1 1 d . U .
N1 N 0.3598(3) 0.1889(4) 0.9180(3) 0.0431(7) Uani 1 1 d . . .
N2 N 0.0133(4) 0.2738(4) 0.4086(3) 0.0532(8) Uani 1 1 d . . .
O1 O 0.6572(3) 0.3712(3) 0.9897(2) 0.0440(6) Uani 1 1 d . . .
O2 O 0.6748(4) 0.2168(4) 1.1051(3) 0.0705(11) Uani 1 1 d . . .
O3 O 1.0094(3) 0.3645(3) 0.9745(2) 0.0325(5) Uani 1 1 d . . .
O4 O 0.8272(3) 0.2003(3) 0.8505(2) 0.0489(7) Uani 1 1 d . . .
O5 O 0.6932(3) 0.5554(3) 0.7900(2) 0.0455(6) Uani 1 1 d . U .
O6 O 0.7145(3) 0.3692(3) 0.6868(2) 0.0534(7) Uani 1 1 d . . .
O7 O 1.0511(3) 0.5879(3) 0.7760(2) 0.0422(6) Uani 1 1 d . . .
H7C H 1.136175 0.648188 0.813203 0.051 Uiso 1 1 d R . .
H7D H 1.031765 0.628228 0.721643 0.051 Uiso 1 1 d R . .
O8 O 0.4075(10) 0.0587(9) 0.2820(8) 0.112(2) Uani 0.59 1 d . . P
H8C H 0.339482 -0.011766 0.235075 0.134 Uiso 0.59 1 d R . P
H8D H 0.412762 0.026964 0.345285 0.134 Uiso 0.59 1 d R . P
O9 O 0.6058(16) 0.0755(12) 0.5279(11) 0.112(2) Uani 0.41 1 d . U P
H9C H 0.691893 0.149822 0.530487 0.134 Uiso 0.41 1 d R . P
H9D H 0.556013 0.099112 0.578287 0.134 Uiso 0.41 1 d R . P
C1 C 0.6052(4) 0.2616(4) 1.0404(3) 0.0404(8) Uani 1 1 d . . .
C2 C 0.4302(4) 0.1713(5) 1.0259(3) 0.0533(11) Uani 1 1 d . . .
H2A H 0.405969 0.067499 1.025371 0.064 Uiso 1 1 calc R . .
H2B H 0.387143 0.202985 1.091172 0.064 Uiso 1 1 calc R . .
C3 C 0.3297(4) 0.3071(4) 0.9132(3) 0.0429(8) Uani 1 1 d . . .
H3 H 0.353596 0.378206 0.978391 0.051 Uiso 1 1 calc R . .
C4 C 0.2648(4) 0.3236(4) 0.8138(3) 0.0402(7) Uani 1 1 d . . .
H4 H 0.244336 0.405630 0.812030 0.048 Uiso 1 1 calc R . .
C5 C 0.2285(4) 0.2194(4) 0.7148(3) 0.0346(7) Uani 1 1 d . . .
C6 C 0.2661(4) 0.1003(4) 0.7210(3) 0.0450(8) Uani 1 1 d . . .
H6 H 0.247663 0.029964 0.656133 0.054 Uiso 1 1 calc R . .
C7 C 0.3309(5) 0.0885(5) 0.8243(4) 0.0485(9) Uani 1 1 d . . .
H7 H 0.354879 0.008867 0.828582 0.058 Uiso 1 1 calc R . .
C8 C -0.0184(5) 0.3121(6) 0.5136(4) 0.0581(11) Uani 1 1 d . . .
H8 H -0.088371 0.352932 0.519722 0.070 Uiso 1 1 calc R . .
C9 C 0.0475(5) 0.2942(6) 0.6140(3) 0.0528(10) Uani 1 1 d . . .
H9 H 0.022165 0.323697 0.685332 0.063 Uiso 1 1 calc R . .
C10 C 0.1506(4) 0.2328(4) 0.6087(3) 0.0355(7) Uani 1 1 d . . .
C11 C 0.1802(4) 0.1870(4) 0.4989(3) 0.0434(8) Uani 1 1 d . . .
H11 H 0.245012 0.140549 0.489800 0.052 Uiso 1 1 calc R . .
C12 C 0.1110(5) 0.2126(5) 0.4047(3) 0.0534(10) Uani 1 1 d . . .
H12 H 0.134430 0.184675 0.332125 0.064 Uiso 1 1 calc R . .
C13 C 0.9317(3) 0.2330(3) 0.9290(2) 0.0271(6) Uani 1 1 d . . .
C14 C 0.9664(3) 0.1122(3) 0.9669(2) 0.0242(6) Uani 1 1 d . . .
C15 C 0.9256(4) -0.0187(3) 0.8921(3) 0.0302(6) Uani 1 1 d . . .
H15 H 0.875708 -0.031533 0.819304 0.036 Uiso 1 1 calc R . .
C16 C 1.0416(4) 0.1304(3) 1.0752(3) 0.0315(6) Uani 1 1 d . . .
H16 H 1.070044 0.218034 1.125852 0.038 Uiso 1 1 calc R . .
C17 C 0.6660(4) 0.4672(4) 0.6982(3) 0.0399(8) Uani 1 1 d . . .
C18 C 0.5772(4) 0.4823(4) 0.5955(3) 0.0375(7) Uani 1 1 d . . .
C19 C 0.5790(4) 0.4127(4) 0.4859(3) 0.0426(8) Uani 1 1 d . . .
H19 H 0.631207 0.353594 0.476574 0.051 Uiso 1 1 calc R . .
C20 C 0.4969(4) 0.5685(4) 0.6093(3) 0.0413(8) Uani 1 1 d . . .
H20 H 0.494121 0.613704 0.682646 0.050 Uiso 1 1 calc R . .

loop_
_atom_site_aniso_label
_atom_site_aniso_U_11
_atom_site_aniso_U_22
_atom_site_aniso_U_33
_atom_site_aniso_U_23
_atom_site_aniso_U_13
_atom_site_aniso_U_12
Cd1 0.02846(19) 0.02289(19) 0.02535(19) 0.00419(10) -0.00941(10) 0.01191(12)
N1 0.0299(13) 0.0489(17) 0.0439(16) 0.0208(14) -0.0050(11) 0.0077(12)
N2 0.0530(19) 0.061(2) 0.0389(17) 0.0112(15) -0.0109(14) 0.0184(17)
O1 0.0329(12) 0.0424(14) 0.0575(16) 0.0190(12) 0.0068(11) 0.0139(11)
O2 0.0463(16) 0.059(2) 0.089(3) 0.0341(18) -0.0293(16) 0.0032(14)
O3 0.0436(13) 0.0228(11) 0.0339(12) 0.0044(9) -0.0066(10) 0.0178(10)
O4 0.0686(17) 0.0348(12) 0.0440(14) -0.0047(10) -0.0320(12) 0.0288(12)
O5 0.0460(14) 0.0492(16) 0.0388(14) 0.0110(12) -0.0191(11) 0.0190(12)
O6 0.0606(16) 0.0514(16) 0.0502(15) 0.0085(12) -0.0277(12) 0.0288(13)
O7 0.0371(12) 0.0486(15) 0.0338(12) 0.0099(11) -0.0055(10) 0.0114(11)
O8 0.130(5) 0.064(3) 0.104(5) -0.001(3) -0.034(4) 0.013(4)
O9 0.130(5) 0.064(3) 0.104(5) -0.001(3) -0.034(4) 0.013(4)
C1 0.0328(16) 0.0403(19) 0.0425(19) 0.0119(15) -0.0050(14) 0.0095(14)
C2 0.0333(17) 0.067(3) 0.049(2) 0.0327(19) -0.0059(15) 0.0054(17)
C3 0.0388(17) 0.050(2) 0.0342(17) 0.0065(15) -0.0013(14) 0.0143(16)
C4 0.0420(17) 0.0429(18) 0.0368(17) 0.0093(15) 0.0019(14) 0.0186(15)
C5 0.0308(15) 0.0368(16) 0.0338(16) 0.0072(13) 0.0007(12) 0.0119(13)
C6 0.0465(19) 0.0397(19) 0.046(2) 0.0042(16) -0.0069(16) 0.0178(16)
C7 0.043(2) 0.041(2) 0.060(2) 0.0162(18) -0.0069(17) 0.0155(17)
C8 0.057(2) 0.079(3) 0.050(2) 0.016(2) -0.0012(18) 0.040(2)
C9 0.060(2) 0.081(3) 0.0356(19) 0.0117(19) 0.0070(17) 0.046(2)
C10 0.0359(16) 0.0348(16) 0.0327(16) 0.0065(13) -0.0002(12) 0.0121(13)
C11 0.0502(19) 0.0458(19) 0.0344(17) 0.0023(14) 0.0019(14) 0.0221(16)
C12 0.067(3) 0.055(2) 0.0291(17) -0.0028(16) -0.0044(16) 0.021(2)
C13 0.0390(15) 0.0204(13) 0.0255(13) 0.0015(11) -0.0021(11) 0.0173(12)
C14 0.0294(14) 0.0207(13) 0.0248(13) 0.0049(11) -0.0021(11) 0.0128(11)
C15 0.0409(16) 0.0244(14) 0.0255(13) 0.0008(11) -0.0111(12) 0.0163(12)
C16 0.0449(16) 0.0222(13) 0.0269(14) -0.0025(11) -0.0107(12) 0.0167(12)
C17 0.0313(15) 0.0364(17) 0.0436(19) 0.0157(15) -0.0155(13) 0.0057(13)
C18 0.0317(15) 0.0355(16) 0.0390(17) 0.0122(14) -0.0170(13) 0.0085(13)
C19 0.0410(17) 0.0459(19) 0.0433(19) 0.0096(15) -0.0135(14) 0.0218(15)
C20 0.0424(18) 0.0442(19) 0.0359(17) 0.0074(14) -0.0147(14) 0.0186(15)

loop_
_atom_type_symbol
_atom_type_description
_atom_type_scat_dispersion_real
_atom_type_scat_dispersion_imag
_atom_type_scat_source
C C 0.0033 0.0016 'International Tables Vol C Tables 4.2.6.8 and 6.1.1.4'
H H 0.0000 0.0000 'International Tables Vol C Tables 4.2.6.8 and 6.1.1.4'
Cd Cd -0.8075 1.2024 'International Tables Vol C Tables 4.2.6.8 and 6.1.1.4'
N N 0.0061 0.0033 'International Tables Vol C Tables 4.2.6.8 and 6.1.1.4'
O O 0.0106 0.0060 'International Tables Vol C Tables 4.2.6.8 and 6.1.1.4'

loop_
_geom_angle_atom_site_label_1
_geom_angle_atom_site_label_2
_geom_angle_atom_site_label_3
_geom_angle
_geom_angle_site_symmetry_1
_geom_angle_site_symmetry_3
O1 Cd1 O3 86.66(10) . 2_767
O1 Cd1 O3 94.70(9) . .
O1 Cd1 O4 86.44(10) . .
O1 Cd1 O5 82.85(10) . .
O1 Cd1 O6 103.13(11) . .
O1 Cd1 O7 164.67(11) . .
O3 Cd1 O3 72.26(9) 2_767 .
O3 Cd1 O4 124.47(8) 2_767 .
O3 Cd1 O5 100.68(9) 2_767 .
O4 Cd1 O3 53.58(8) . .
O4 Cd1 O5 132.78(9) . .
O5 Cd1 O3 172.70(8) . .
O6 Cd1 O3 132.15(9) . .
O6 Cd1 O3 151.43(9) . 2_767
O6 Cd1 O4 83.33(9) . .
O6 Cd1 O5 55.14(10) . .
O7 Cd1 O3 90.21(9) . .
O7 Cd1 O3 81.00(9) . 2_767
O7 Cd1 O4 108.05(11) . .
O7 Cd1 O5 90.49(10) . .
O7 Cd1 O6 84.01(10) . .
C3 N1 C2 120.5(4) . .
C7 N1 C2 119.0(4) . .
C7 N1 C3 120.5(3) . .
C12 N2 C8 115.9(3) . .
C1 O1 Cd1 132.2(2) . .
Cd1 O3 Cd1 107.74(9) 2_767 .
C13 O3 Cd1 154.1(2) . 2_767
C13 O3 Cd1 92.14(18) . .
C13 O4 Cd1 92.82(18) . .
C17 O5 Cd1 89.7(2) . .
C17 O6 Cd1 92.7(2) . .
Cd1 O7 H7C 120.9 . .
Cd1 O7 H7D 117.1 . .
H7C O7 H7D 108.4 . .
H8C O8 H8D 108.1 . .
H9C O9 H9D 106.9 . .
O1 C1 C2 116.6(3) . .
O2 C1 O1 128.7(3) . .
O2 C1 C2 114.6(3) . .
N1 C2 C1 111.9(3) . .
N1 C2 H2A 109.2 . .
N1 C2 H2B 109.2 . .
C1 C2 H2A 109.2 . .
C1 C2 H2B 109.2 . .
H2A C2 H2B 107.9 . .
N1 C3 H3 119.7 . .
N1 C3 C4 120.6(4) . .
C4 C3 H3 119.7 . .
C3 C4 H4 119.5 . .
C3 C4 C5 121.0(3) . .
C5 C4 H4 119.5 . .
C4 C5 C6 117.2(3) . .
C4 C5 C10 121.1(3) . .
C6 C5 C10 121.7(3) . .
C5 C6 H6 120.3 . .
C7 C6 C5 119.4(4) . .
C7 C6 H6 120.3 . .
N1 C7 C6 121.3(4) . .
N1 C7 H7 119.4 . .
C6 C7 H7 119.4 . .
N2 C8 H8 118.3 . .
N2 C8 C9 123.3(4) . .
C9 C8 H8 118.3 . .
C8 C9 H9 119.9 . .
C10 C9 C8 120.1(4) . .
C10 C9 H9 119.9 . .
C9 C10 C5 121.2(3) . .
C9 C10 C11 117.0(3) . .
C11 C10 C5 121.8(3) . .
C10 C11 H11 120.9 . .
C12 C11 C10 118.2(4) . .
C12 C11 H11 120.9 . .
N2 C12 C11 125.4(4) . .
N2 C12 H12 117.3 . .
C11 C12 H12 117.3 . .
O3 C13 C14 120.0(3) . .
O4 C13 O3 121.0(3) . .
O4 C13 C14 119.0(3) . .
C15 C14 C13 119.7(3) . .
C15 C14 C16 119.2(3) . .
C16 C14 C13 121.1(3) . .
C14 C15 H15 119.7 . .
C16 C15 C14 120.6(3) 2_757 .
C16 C15 H15 119.7 2_757 .
C14 C16 H16 119.9 . .
C15 C16 C14 120.3(3) 2_757 .
C15 C16 H16 119.9 2_757 .
O5 C17 O6 122.4(3) . .
O5 C17 C18 119.2(3) . .
O6 C17 C18 118.4(3) . .
C19 C18 C17 119.9(3) . .
C20 C18 C17 120.3(3) . .
C20 C18 C19 119.8(3) . .
C18 C19 H19 120.0 . .
C20 C19 C18 120.1(3) 2_666 .
C20 C19 H19 120.0 2_666 .
C18 C20 H20 119.9 . .
C19 C20 C18 120.1(4) 2_666 .
C19 C20 H20 119.9 2_666 .

loop_
_geom_bond_atom_site_label_1
_geom_bond_atom_site_label_2
_geom_bond_distance
_geom_bond_site_symmetry_2
Cd1 O1 2.273(2) .
Cd1 O3 2.348(2) 2_767
Cd1 O3 2.414(2) .
Cd1 O4 2.404(2) .
Cd1 O5 2.408(3) .
Cd1 O6 2.339(2) .
Cd1 O7 2.310(2) .
N1 C2 1.476(4) .
N1 C3 1.347(5) .
N1 C7 1.334(6) .
N2 C8 1.332(6) .
N2 C12 1.328(6) .
O1 C1 1.241(4) .
O2 C1 1.236(5) .
O3 C13 1.251(4) .
O4 C13 1.244(4) .
O5 C17 1.252(5) .
O6 C17 1.256(5) .
O7 H7C 0.8500 .
O7 H7D 0.8500 .
O8 H8C 0.8500 .
O8 H8D 0.8500 .
O9 H9C 0.8500 .
O9 H9D 0.8500 .
C1 C2 1.537(5) .
C2 H2A 0.9700 .
C2 H2B 0.9700 .
C3 H3 0.9300 .
C3 C4 1.361(5) .
C4 H4 0.9300 .
C4 C5 1.391(5) .
C5 C6 1.402(5) .
C5 C10 1.477(5) .
C6 H6 0.9300 .
C6 C7 1.382(5) .
C7 H7 0.9300 .
C8 H8 0.9300 .
C8 C9 1.381(5) .
C9 H9 0.9300 .
C9 C10 1.378(5) .
C10 C11 1.395(5) .
C11 H11 0.9300 .
C11 C12 1.373(5) .
C12 H12 0.9300 .
C13 C14 1.501(4) .
C14 C15 1.387(4) .
C14 C16 1.389(4) .
C15 H15 0.9300 .
C15 C16 1.381(4) 2_757
C16 H16 0.9300 .
C17 C18 1.510(4) .
C18 C19 1.391(5) .
C18 C20 1.389(5) .
C19 H19 0.9300 .
C19 C20 1.386(4) 2_666
C20 H20 0.9300 .

loop_
_geom_torsion_atom_site_label_1
_geom_torsion_atom_site_label_2
_geom_torsion_atom_site_label_3
_geom_torsion_atom_site_label_4
_geom_torsion
_geom_torsion_site_symmetry_1
_geom_torsion_site_symmetry_4
Cd1 O1 C1 O2 52.5(6) . .
Cd1 O1 C1 C2 -130.1(3) . .
Cd1 O3 C13 O4 7.2(3) . .
Cd1 O3 C13 O4 147.9(4) 2_767 .
Cd1 O3 C13 C14 -174.4(2) . .
Cd1 O3 C13 C14 -33.7(7) 2_767 .
Cd1 O4 C13 O3 -7.2(3) . .
Cd1 O4 C13 C14 174.4(2) . .
Cd1 O5 C17 O6 2.8(4) . .
Cd1 O5 C17 C18 -174.6(3) . .
Cd1 O6 C17 O5 -2.9(4) . .
Cd1 O6 C17 C18 174.5(3) . .
N1 C3 C4 C5 -0.3(5) . .
N2 C8 C9 C10 -0.6(8) . .
O1 C1 C2 N1 24.8(6) . .
O2 C1 C2 N1 -157.5(4) . .
O3 C13 C14 C15 -155.4(3) . .
O3 C13 C14 C16 23.3(4) . .
O4 C13 C14 C15 23.0(4) . .
O4 C13 C14 C16 -158.2(3) . .
O5 C17 C18 C19 163.6(3) . .
O5 C17 C18 C20 -14.7(5) . .
O6 C17 C18 C19 -14.0(5) . .
O6 C17 C18 C20 167.8(3) . .
C2 N1 C3 C4 -180.0(3) . .
C2 N1 C7 C6 -179.5(3) . .
C3 N1 C2 C1 -82.2(5) . .
C3 N1 C7 C6 -1.7(6) . .
C3 C4 C5 C6 -2.0(5) . .
C3 C4 C5 C10 176.7(3) . .
C4 C5 C6 C7 2.5(5) . .
C4 C5 C10 C9 -32.3(5) . .
C4 C5 C10 C11 146.2(4) . .
C5 C6 C7 N1 -0.7(6) . .
C5 C10 C11 C12 -175.6(3) . .
C6 C5 C10 C9 146.3(4) . .
C6 C5 C10 C11 -35.1(5) . .
C7 N1 C2 C1 95.7(4) . .
C7 N1 C3 C4 2.2(5) . .
C8 N2 C12 C11 -0.2(6) . .
C8 C9 C10 C5 176.9(4) . .
C8 C9 C10 C11 -1.8(6) . .
C9 C10 C11 C12 3.0(5) . .
C10 C5 C6 C7 -176.3(3) . .
C10 C11 C12 N2 -2.2(6) . .
C12 N2 C8 C9 1.6(7) . .
C13 C14 C15 C16 179.2(3) . 2_757
C13 C14 C16 C15 -179.1(3) . 2_757
C15 C14 C16 C15 -0.4(5) . 2_757
C16 C14 C15 C16 0.4(5) . 2_757
C17 C18 C19 C20 -177.2(3) . 2_666
C17 C18 C20 C19 177.2(3) . 2_666
C19 C18 C20 C19 -1.1(6) . 2_666
C20 C18 C19 C20 1.1(6) . 2_666
